data_7031644
loop_
_publ_author_name
'Kumar, Amit'
'Pandey, Rampal'
'Gupta, Rakesh Kumar'
'Dubey, Mrigendra'
'Pandey, Daya Shankar'

_publ_section_title
;
 Novel tetranuclear copper |2 + 4| cubanes resulting from unprecedented
 C-O bond formation cum dearomatization.
;
_journal_issue 35
_journal_name_full 'Dalton transactions (Cambridge, England : 2003)'
_journal_page_first 13169
_journal_page_last 13173
_journal_paper_doi 10.1039/c4dt01887g
_journal_volume 43
_journal_year 2014
_chemical_absolute_configuration syn
_chemical_compound_source Synthesized
_chemical_formula_moiety ' C56 H72 Cu4 N8 O8, 4(O)'
_chemical_formula_sum 'C56 H72 Cu4 N8 O12'
_chemical_formula_weight 1303.38
_space_group_IT_number 15
_symmetry_cell_setting monoclinic
_symmetry_Int_Tables_number 15
_symmetry_space_group_name_Hall '-C 2yc'
_symmetry_space_group_name_H-M 'C 1 2/c 1'
_atom_sites_solution_hydrogens geom
_atom_sites_solution_primary direct
_atom_sites_solution_secondary difmap
_audit_creation_method SHELXL-97
_cell_angle_alpha 90.00
_cell_angle_beta 103.991(2)
_cell_angle_gamma 90.00
_cell_formula_units_Z 4
_cell_length_a 25.6867(6)
_cell_length_b 9.5991(2)
_cell_length_c 25.3877(7)
_cell_measurement_temperature 292(2)
_cell_volume 6074.1(3)
_computing_cell_refinement CrysAlisPro
_computing_data_collection 'Bruker APEX II (kappa 4)'
_computing_data_reduction SHELXL
_computing_molecular_graphics wingx
_computing_publication_material wingx
_computing_structure_refinement 'SHELXL-97 (Sheldrick, 1997)'
_computing_structure_solution SHELXL
_diffrn_ambient_temperature 292(2)
_diffrn_measured_fraction_theta_full 0.998
_diffrn_measured_fraction_theta_max 0.995
_diffrn_radiation_monochromator graphite
_diffrn_radiation_probe x-ray
_diffrn_radiation_type MoK\a
_diffrn_radiation_wavelength 0.71073
_diffrn_reflns_av_R_equivalents 0.0554
_diffrn_reflns_av_sigmaI/netI 0.0458
_diffrn_reflns_limit_h_max 32
_diffrn_reflns_limit_h_min -32
_diffrn_reflns_limit_k_max 12
_diffrn_reflns_limit_k_min -11
_diffrn_reflns_limit_l_max 31
_diffrn_reflns_limit_l_min -31
_diffrn_reflns_number 37329
_diffrn_reflns_theta_full 25.00
_diffrn_reflns_theta_max 26.48
_diffrn_reflns_theta_min 2.27
_diffrn_source 'fine-focus sealed tube'
_exptl_absorpt_coefficient_mu 1.446
_exptl_absorpt_correction_T_max 0.7608
_exptl_absorpt_correction_T_min 0.5955
_exptl_absorpt_correction_type multi-scan
_exptl_absorpt_process_details 'Sortav (Blessing 1995)'
_exptl_crystal_colour Black
_exptl_crystal_density_diffrn 1.425
_exptl_crystal_density_method 'not measured'
_exptl_crystal_description Block
_exptl_crystal_F_000 2704
_exptl_crystal_recrystallization_method Methanol
_exptl_crystal_size_max 0.40
_exptl_crystal_size_mid 0.30
_exptl_crystal_size_min 0.20
_refine_diff_density_max 0.630
_refine_diff_density_min -0.620
_refine_diff_density_rms 0.137
_refine_ls_extinction_coef 0.00000
_refine_ls_extinction_expression Fc^*^=kFc[1+0.001xFc^2^\l^3^/sin(2\q)]^-1/4^
_refine_ls_extinction_method SHELXL
_refine_ls_goodness_of_fit_ref 1.052
_refine_ls_hydrogen_treatment mixed
_refine_ls_matrix_type full
_refine_ls_number_parameters 368
_refine_ls_number_reflns 6244
_refine_ls_number_restraints 1
_refine_ls_restrained_S_all 1.052
_refine_ls_R_factor_all 0.0738
_refine_ls_R_factor_gt 0.0444
_refine_ls_shift/su_max 0.008
_refine_ls_shift/su_mean 0.001
_refine_ls_structure_factor_coef Fsqd
_refine_ls_weighting_details 'calc w=1/[\s^2^(Fo^2^)+(0.0544P)^2^+14.2025P] where P=(Fo^2^+2Fc^2^)/3'
_refine_ls_weighting_scheme calc
_refine_ls_wR_factor_gt 0.1106
_refine_ls_wR_factor_ref 0.1290
_reflns_number_gt 4453
_reflns_number_total 6244
_reflns_threshold_expression >2sigma(I)
_cod_data_source_file c4dt01887g2.cif
_cod_data_source_block 2
_cod_depositor_comments 'Adding full bibliography for 7031640--7031645.cif.'
_cod_original_sg_symbol_H-M 'C 2/c'
_cod_database_code 7031644

loop_
_symmetry_equiv_pos_as_xyz
'x, y, z'
'-x, y, -z+1/2'
'x+1/2, y+1/2, z'
'-x+1/2, y+1/2, -z+1/2'
'-x, -y, -z'
'x, -y, z-1/2'
'-x+1/2, -y+1/2, -z'
'x+1/2, -y+1/2, z-1/2'

loop_
_atom_site_label
_atom_site_type_symbol
_atom_site_fract_x
_atom_site_fract_y
_atom_site_fract_z
_atom_site_U_iso_or_equiv
_atom_site_adp_type
_atom_site_occupancy
_atom_site_symmetry_multiplicity
_atom_site_calc_flag
_atom_site_refinement_flags
C13 C 0.1465(2) 0.9193(7) 0.43439(18) 0.0857(18) Uani 1 1 d .
H13A H 0.1234 0.9718 0.4516 0.129 Uiso 1 1 calc R
H13B H 0.1830 0.9483 0.4485 0.129 Uiso 1 1 calc R
H13C H 0.1432 0.8219 0.4416 0.129 Uiso 1 1 calc R
C23 C 0.0960(2) 1.3051(6) 0.47052(18) 0.0767(15) Uani 1 1 d .
H23A H 0.1277 1.2771 0.4969 0.115 Uiso 1 1 calc R
H23B H 0.0699 1.2317 0.4656 0.115 Uiso 1 1 calc R
H23C H 0.0815 1.3876 0.4829 0.115 Uiso 1 1 calc R
O11 O 0.2536(3) 1.1795(9) 0.0722(3) 0.216(4) Uani 1 1 d .
O12 O 0.2000(4) 0.5813(11) 0.5118(4) 0.248(4) Uani 1 1 d .
H2A H 0.146(3) 1.131(9) 0.0536(18) 0.19(4) Uiso 1 1 d D
Cu1 Cu 0.021867(17) 1.32110(5) 0.200353(16) 0.03852(15) Uani 1 1 d .
Cu2 Cu 0.056401(16) 1.06014(5) 0.284282(16) 0.03665(15) Uani 1 1 d .
O3 O 0.04865(9) 1.3019(2) 0.28118(8) 0.0341(5) Uani 1 1 d .
O1 O 0.01902(8) 1.0794(2) 0.20667(8) 0.0327(5) Uani 1 1 d .
C20 C 0.07483(16) 1.3762(4) 0.37201(14) 0.0495(10) Uani 1 1 d .
O4 O 0.08971(11) 1.3561(3) 0.18484(11) 0.0519(7) Uani 1 1 d .
N1 N 0.11384(11) 0.9801(3) 0.25648(11) 0.0405(7) Uani 1 1 d .
N3 N -0.01960(13) 1.4002(3) 0.13292(12) 0.0453(8) Uani 1 1 d .
O2 O 0.08948(10) 1.0247(3) 0.35827(10) 0.0523(7) Uani 1 1 d .
C21 C 0.0823(2) 1.5386(4) 0.29753(18) 0.0629(12) Uani 1 1 d .
H21A H 0.0470 1.5714 0.2975 0.094 Uiso 1 1 calc R
H21B H 0.0876 1.5439 0.2614 0.094 Uiso 1 1 calc R
H21C H 0.1085 1.5956 0.3214 0.094 Uiso 1 1 calc R
C2 C 0.10408(14) 1.0026(4) 0.19988(14) 0.0378(8) Uani 1 1 d .
C5 C 0.06482(17) 1.0783(4) 0.08913(15) 0.0513(10) Uani 1 1 d .
C3 C 0.14027(15) 1.0438(4) 0.17311(15) 0.0448(9) Uani 1 1 d .
C26 C 0.09628(18) 1.4380(4) 0.14687(17) 0.0547(11) Uani 1 1 d .
C12 C 0.13049(16) 0.9444(5) 0.37397(16) 0.0550(11) Uani 1 1 d .
C4 C 0.12279(18) 1.0701(5) 0.11421(17) 0.0573(11) Uani 1 1 d .
C1 C 0.04428(14) 0.9914(4) 0.17401(13) 0.0367(8) Uani 1 1 d .
C6 C 0.02975(16) 1.0439(4) 0.11727(14) 0.0452(9) Uani 1 1 d .
H6 H -0.0065 1.0530 0.1004 0.054 Uiso 1 1 calc R
C15 C 0.08846(15) 1.3867(4) 0.31724(14) 0.0434(9) Uani 1 1 d .
C19 C 0.11003(17) 1.3349(5) 0.41702(16) 0.0589(12) Uani 1 1 d .
C7 C 0.02600(16) 0.8409(4) 0.17648(18) 0.0509(10) Uani 1 1 d .
H7A H 0.0357 0.8090 0.2134 0.076 Uiso 1 1 calc R
H7B H 0.0431 0.7834 0.1546 0.076 Uiso 1 1 calc R
H7C H -0.0122 0.8357 0.1630 0.076 Uiso 1 1 calc R
C10 C 0.14972(15) 0.8925(4) 0.28451(16) 0.0481(9) Uani 1 1 d .
C8 C 0.19772(17) 1.0770(5) 0.19936(19) 0.0648(12) Uani 1 1 d .
H8A H 0.2159 1.1032 0.1720 0.097 Uiso 1 1 calc R
H8B H 0.2148 0.9964 0.2184 0.097 Uiso 1 1 calc R
H8C H 0.1992 1.1525 0.2245 0.097 Uiso 1 1 calc R
C14 C 0.18082(18) 0.7954(5) 0.25682(19) 0.0654(12) Uani 1 1 d .
H14A H 0.1715 0.8129 0.2185 0.098 Uiso 1 1 calc R
H14B H 0.1722 0.7007 0.2635 0.098 Uiso 1 1 calc R
H14C H 0.2186 0.8106 0.2709 0.098 Uiso 1 1 calc R
C24 C 0.00077(19) 1.4888(4) 0.10322(15) 0.0530(10) Uani 1 1 d .
C25 C 0.0560(2) 1.5026(5) 0.10935(17) 0.0605(12) Uani 1 1 d .
H25 H 0.0668 1.5624 0.0852 0.073 Uiso 1 1 calc R
C18 C 0.16563(19) 1.3087(6) 0.41545(19) 0.0779(16) Uani 1 1 d .
C11 C 0.15868(16) 0.8798(5) 0.34098(17) 0.0576(11) Uani 1 1 d .
H11 H 0.1866 0.8215 0.3580 0.069 Uiso 1 1 calc R
C16 C 0.14286(15) 1.3333(4) 0.31746(16) 0.0517(10) Uani 1 1 d .
H16 H 0.1518 1.3231 0.2843 0.062 Uiso 1 1 calc R
C28 C -0.0349(2) 1.5866(5) 0.06360(19) 0.0759(15) Uani 1 1 d .
H28A H -0.0718 1.5668 0.0624 0.114 Uiso 1 1 calc R
H28B H -0.0286 1.5740 0.0281 0.114 Uiso 1 1 calc R
H28C H -0.0269 1.6811 0.0751 0.114 Uiso 1 1 calc R
N4 N 0.2000(2) 1.2940(8) 0.46070(19) 0.145(3) Uani 1 1 d .
H4 H 0.2273 1.2824 0.4556 0.217 Uiso 1 1 calc R
C9 C 0.0483(2) 1.1335(6) 0.03164(17) 0.0795(15) Uani 1 1 d .
H9A H 0.0100 1.1441 0.0212 0.119 Uiso 1 1 calc R
H9B H 0.0594 1.0692 0.0075 0.119 Uiso 1 1 calc R
H9C H 0.0651 1.2222 0.0298 0.119 Uiso 1 1 calc R
C17 C 0.17930(17) 1.2995(5) 0.36208(18) 0.0653(13) Uani 1 1 d .
N2 N 0.1590(2) 1.0883(7) 0.08786(19) 0.0991(17) Uani 1 1 d D
C27 C 0.1538(2) 1.4642(6) 0.1463(2) 0.0800(15) Uani 1 1 d .
H27A H 0.1769 1.4099 0.1743 0.120 Uiso 1 1 calc R
H27B H 0.1619 1.5613 0.1527 0.120 Uiso 1 1 calc R
H27C H 0.1595 1.4381 0.1116 0.120 Uiso 1 1 calc R
C22 C 0.23418(18) 1.2468(7) 0.3603(2) 0.0898(18) Uani 1 1 d .
H22A H 0.2366 1.2402 0.3232 0.135 Uiso 1 1 calc R
H22B H 0.2399 1.1565 0.3770 0.135 Uiso 1 1 calc R
H22C H 0.2610 1.3102 0.3796 0.135 Uiso 1 1 calc R

loop_
_atom_site_aniso_label
_atom_site_aniso_U_11
_atom_site_aniso_U_22
_atom_site_aniso_U_33
_atom_site_aniso_U_23
_atom_site_aniso_U_13
_atom_site_aniso_U_12
C13 0.081(3) 0.133(5) 0.044(2) 0.031(3) 0.015(2) 0.036(3)
C23 0.080(3) 0.105(4) 0.043(2) 0.013(3) 0.011(2) -0.006(3)
O11 0.172(6) 0.300(10) 0.187(7) -0.054(6) 0.067(5) -0.127(6)
O12 0.238(9) 0.295(11) 0.224(9) -0.085(8) 0.081(7) -0.081(8)
Cu1 0.0459(3) 0.0397(3) 0.0314(2) 0.00501(18) 0.01225(18) 0.0005(2)
Cu2 0.0370(2) 0.0436(3) 0.0303(2) 0.00230(18) 0.00993(16) 0.00344(19)
O3 0.0401(12) 0.0355(13) 0.0264(11) -0.0010(9) 0.0072(9) -0.0054(10)
O1 0.0344(12) 0.0383(13) 0.0278(11) -0.0018(10) 0.0121(9) 0.0015(10)
C20 0.061(2) 0.053(2) 0.0308(18) -0.0041(17) 0.0048(17) -0.023(2)
O4 0.0558(16) 0.0571(17) 0.0472(15) 0.0082(13) 0.0213(13) -0.0059(14)
N1 0.0373(16) 0.0480(19) 0.0371(15) 0.0037(14) 0.0110(12) 0.0036(14)
N3 0.0554(19) 0.0476(19) 0.0347(16) 0.0050(14) 0.0142(14) 0.0069(15)
O2 0.0478(15) 0.073(2) 0.0349(13) 0.0066(13) 0.0081(11) 0.0082(14)
C21 0.089(3) 0.047(3) 0.056(3) -0.008(2) 0.025(2) -0.027(2)
C2 0.0413(19) 0.037(2) 0.0381(18) -0.0041(15) 0.0152(15) 0.0019(16)
C5 0.067(3) 0.057(3) 0.0337(19) 0.0023(18) 0.0194(18) 0.012(2)
C3 0.042(2) 0.050(2) 0.047(2) -0.0015(17) 0.0197(16) 0.0003(17)
C26 0.072(3) 0.048(2) 0.053(2) -0.004(2) 0.032(2) -0.011(2)
C12 0.046(2) 0.075(3) 0.042(2) 0.014(2) 0.0076(17) 0.001(2)
C4 0.064(3) 0.070(3) 0.045(2) 0.002(2) 0.029(2) -0.001(2)
C1 0.0416(19) 0.037(2) 0.0349(17) -0.0032(15) 0.0157(14) 0.0041(16)
C6 0.049(2) 0.054(2) 0.0338(18) -0.0064(17) 0.0116(16) 0.0098(18)
C15 0.050(2) 0.046(2) 0.0334(18) -0.0039(16) 0.0071(15) -0.0172(18)
C19 0.061(3) 0.079(3) 0.034(2) 0.001(2) 0.0060(18) -0.018(2)
C7 0.052(2) 0.039(2) 0.063(3) -0.0111(19) 0.0162(19) 0.0005(18)
C10 0.040(2) 0.055(2) 0.052(2) 0.0086(19) 0.0141(17) 0.0033(18)
C8 0.050(2) 0.084(3) 0.063(3) 0.000(2) 0.020(2) -0.015(2)
C14 0.058(3) 0.069(3) 0.074(3) 0.014(2) 0.026(2) 0.025(2)
C24 0.086(3) 0.042(2) 0.0346(19) 0.0037(17) 0.023(2) 0.009(2)
C25 0.091(3) 0.050(3) 0.051(2) 0.011(2) 0.038(2) -0.004(2)
C18 0.055(3) 0.123(5) 0.049(3) 0.014(3) -0.001(2) -0.013(3)
C11 0.048(2) 0.071(3) 0.052(2) 0.018(2) 0.0089(19) 0.013(2)
C16 0.050(2) 0.063(3) 0.041(2) -0.0022(19) 0.0110(17) -0.018(2)
C28 0.116(4) 0.062(3) 0.049(3) 0.019(2) 0.020(3) 0.013(3)
N4 0.069(3) 0.292(9) 0.060(3) 0.040(4) -0.011(2) -0.011(4)
C9 0.096(4) 0.107(4) 0.041(2) 0.012(3) 0.027(2) 0.017(3)
C17 0.045(2) 0.090(4) 0.057(3) 0.006(2) 0.0059(19) -0.012(2)
N2 0.079(3) 0.167(5) 0.065(3) 0.022(3) 0.044(2) -0.002(3)
C27 0.079(3) 0.079(4) 0.093(4) 0.012(3) 0.043(3) -0.021(3)
C22 0.048(3) 0.136(5) 0.084(4) 0.016(4) 0.013(2) -0.008(3)

loop_
_atom_type_symbol
_atom_type_description
_atom_type_scat_dispersion_real
_atom_type_scat_dispersion_imag
_atom_type_scat_source
C C 0.0033 0.0016 'International Tables Vol C Tables 4.2.6.8 and 6.1.1.4'
H H 0.0000 0.0000 'International Tables Vol C Tables 4.2.6.8 and 6.1.1.4'
N N 0.0061 0.0033 'International Tables Vol C Tables 4.2.6.8 and 6.1.1.4'
O O 0.0106 0.0060 'International Tables Vol C Tables 4.2.6.8 and 6.1.1.4'
Cu Cu 0.3201 1.2651 'International Tables Vol C Tables 4.2.6.8 and 6.1.1.4'

loop_
_geom_angle_atom_site_label_1
_geom_angle_atom_site_label_2
_geom_angle_atom_site_label_3
_geom_angle
_geom_angle_site_symmetry_1
_geom_angle_site_symmetry_3
C12 C13 H13A 109.5 . .
C12 C13 H13B 109.5 . .
H13A C13 H13B 109.5 . .
C12 C13 H13C 109.5 . .
H13A C13 H13C 109.5 . .
H13B C13 H13C 109.5 . .
C19 C23 H23A 109.5 . .
C19 C23 H23B 109.5 . .
H23A C23 H23B 109.5 . .
C19 C23 H23C 109.5 . .
H23A C23 H23C 109.5 . .
H23B C23 H23C 109.5 . .
O4 Cu1 N3 94.75(13) . .
O4 Cu1 O3 174.94(11) . 2
N3 Cu1 O3 84.67(11) . 2
O4 Cu1 O3 97.05(10) . .
N3 Cu1 O3 156.51(11) . .
O3 Cu1 O3 81.78(9) 2 .
O4 Cu1 O1 103.62(10) . .
N3 Cu1 O1 115.56(11) . .
O3 Cu1 O1 81.11(8) 2 .
O3 Cu1 O1 81.19(8) . .
O4 Cu1 Cu1 136.11(8) . 2
N3 Cu1 Cu1 120.32(9) . 2
O3 Cu1 Cu1 41.67(6) 2 2
O3 Cu1 Cu1 41.10(6) . 2
O1 Cu1 Cu1 85.28(5) . 2
O2 Cu2 N1 95.24(12) . .
O2 Cu2 O1 174.66(11) . .
N1 Cu2 O1 84.46(10) . .
O2 Cu2 O1 96.69(10) . 2
N1 Cu2 O1 156.12(11) . 2
O1 Cu2 O1 81.75(9) . 2
O2 Cu2 O3 103.08(11) . .
N1 Cu2 O3 116.64(11) . .
O1 Cu2 O3 81.75(8) . .
O1 Cu2 O3 80.55(9) 2 .
O2 Cu2 Cu2 135.57(8) . 2
N1 Cu2 Cu2 120.11(9) . 2
O1 Cu2 Cu2 41.79(6) . 2
O1 Cu2 Cu2 40.96(6) 2 2
O3 Cu2 Cu2 85.28(5) . 2
C15 O3 Cu1 110.1(2) . 2
C15 O3 Cu1 127.6(2) . .
Cu1 O3 Cu1 97.23(9) 2 .
C15 O3 Cu2 119.8(2) . .
Cu1 O3 Cu2 99.21(9) 2 .
Cu1 O3 Cu2 97.55(9) . .
C1 O1 Cu2 109.87(18) . .
C1 O1 Cu2 126.2(2) . 2
Cu2 O1 Cu2 97.26(9) . 2
C1 O1 Cu1 121.17(19) . .
Cu2 O1 Cu1 98.37(9) . .
Cu2 O1 Cu1 98.42(9) 2 .
C19 C20 N3 125.6(4) . 2
C19 C20 C15 123.1(4) . .
N3 C20 C15 110.9(3) 2 .
C26 O4 Cu1 123.7(3) . .
C10 N1 C2 125.0(3) . .
C10 N1 Cu2 123.3(2) . .
C2 N1 Cu2 110.2(2) . .
C24 N3 C20 125.5(3) . 2
C24 N3 Cu1 123.1(3) . .
C20 N3 Cu1 109.9(2) 2 .
C12 O2 Cu2 123.4(3) . .
C15 C21 H21A 109.5 . .
C15 C21 H21B 109.5 . .
H21A C21 H21B 109.5 . .
C15 C21 H21C 109.5 . .
H21A C21 H21C 109.5 . .
H21B C21 H21C 109.5 . .
C3 C2 N1 126.0(3) . .
C3 C2 C1 123.7(3) . .
N1 C2 C1 109.9(3) . .
C6 C5 C4 120.2(3) . .
C6 C5 C9 122.8(4) . .
C4 C5 C9 117.0(4) . .
C2 C3 C4 119.2(3) . .
C2 C3 C8 124.6(4) . .
C4 C3 C8 116.1(3) . .
O4 C26 C25 125.6(4) . .
O4 C26 C27 114.6(4) . .
C25 C26 C27 119.7(4) . .
O2 C12 C11 126.2(4) . .
O2 C12 C13 114.3(4) . .
C11 C12 C13 119.5(4) . .
N2 C4 C5 123.5(4) . .
N2 C4 C3 118.1(4) . .
C5 C4 C3 118.4(3) . .
O1 C1 C6 108.5(3) . .
O1 C1 C2 105.0(3) . .
C6 C1 C2 112.7(3) . .
O1 C1 C7 110.2(3) . .
C6 C1 C7 110.7(3) . .
C2 C1 C7 109.7(3) . .
C5 C6 C1 124.4(4) . .
C5 C6 H6 117.8 . .
C1 C6 H6 117.8 . .
O3 C15 C16 109.2(3) . .
O3 C15 C20 105.0(3) . .
C16 C15 C20 113.5(3) . .
O3 C15 C21 109.1(3) . .
C16 C15 C21 110.5(3) . .
C20 C15 C21 109.4(3) . .
C20 C19 C18 119.5(4) . .
C20 C19 C23 124.4(4) . .
C18 C19 C23 116.0(4) . .
C1 C7 H7A 109.5 . .
C1 C7 H7B 109.5 . .
H7A C7 H7B 109.5 . .
C1 C7 H7C 109.5 . .
H7A C7 H7C 109.5 . .
H7B C7 H7C 109.5 . .
N1 C10 C11 121.8(4) . .
N1 C10 C14 121.4(4) . .
C11 C10 C14 116.6(4) . .
C3 C8 H8A 109.5 . .
C3 C8 H8B 109.5 . .
H8A C8 H8B 109.5 . .
C3 C8 H8C 109.5 . .
H8A C8 H8C 109.5 . .
H8B C8 H8C 109.5 . .
C10 C14 H14A 109.5 . .
C10 C14 H14B 109.5 . .
H14A C14 H14B 109.5 . .
C10 C14 H14C 109.5 . .
H14A C14 H14C 109.5 . .
H14B C14 H14C 109.5 . .
N3 C24 C25 121.9(4) . .
N3 C24 C28 121.2(4) . .
C25 C24 C28 116.8(4) . .
C26 C25 C24 127.6(4) . .
C26 C25 H25 116.2 . .
C24 C25 H25 116.2 . .
N4 C18 C19 117.6(5) . .
N4 C18 C17 123.4(5) . .
C19 C18 C17 119.0(4) . .
C12 C11 C10 127.0(4) . .
C12 C11 H11 116.5 . .
C10 C11 H11 116.5 . .
C17 C16 C15 123.9(4) . .
C17 C16 H16 118.1 . .
C15 C16 H16 118.1 . .
C24 C28 H28A 109.5 . .
C24 C28 H28B 109.5 . .
H28A C28 H28B 109.5 . .
C24 C28 H28C 109.5 . .
H28A C28 H28C 109.5 . .
H28B C28 H28C 109.5 . .
C18 N4 H4 109.5 . .
C5 C9 H9A 109.5 . .
C5 C9 H9B 109.5 . .
H9A C9 H9B 109.5 . .
C5 C9 H9C 109.5 . .
H9A C9 H9C 109.5 . .
H9B C9 H9C 109.5 . .
C16 C17 C18 119.5(4) . .
C16 C17 C22 122.0(5) . .
C18 C17 C22 118.5(4) . .
C4 N2 H2A 113(5) . .
C26 C27 H27A 109.5 . .
C26 C27 H27B 109.5 . .
H27A C27 H27B 109.5 . .
C26 C27 H27C 109.5 . .
H27A C27 H27C 109.5 . .
H27B C27 H27C 109.5 . .
C17 C22 H22A 109.5 . .
C17 C22 H22B 109.5 . .
H22A C22 H22B 109.5 . .
C17 C22 H22C 109.5 . .
H22A C22 H22C 109.5 . .
H22B C22 H22C 109.5 . .

loop_
_geom_bond_atom_site_label_1
_geom_bond_atom_site_label_2
_geom_bond_distance
_geom_bond_site_symmetry_2
C13 C12 1.508(6) .
C13 H13A 0.9600 .
C13 H13B 0.9600 .
C13 H13C 0.9600 .
C23 C19 1.515(6) .
C23 H23A 0.9600 .
C23 H23B 0.9600 .
C23 H23C 0.9600 .
Cu1 O4 1.907(3) .
Cu1 N3 1.939(3) .
Cu1 O3 1.986(2) 2
Cu1 O3 2.009(2) .
Cu1 O1 2.328(2) .
Cu1 Cu1 2.9977(8) 2
Cu2 O2 1.896(2) .
Cu2 N1 1.941(3) .
Cu2 O1 1.981(2) .
Cu2 O1 2.014(2) 2
Cu2 O3 2.329(2) .
Cu2 Cu2 2.9978(8) 2
O3 C15 1.447(4) .
O3 Cu1 1.986(2) 2
O1 C1 1.443(4) .
O1 Cu2 2.014(2) 2
C20 C19 1.334(5) .
C20 N3 1.413(5) 2
C20 C15 1.517(5) .
O4 C26 1.286(5) .
N1 C10 1.321(5) .
N1 C2 1.414(4) .
N3 C24 1.325(5) .
N3 C20 1.413(5) 2
O2 C12 1.288(5) .
C21 C15 1.538(6) .
C21 H21A 0.9600 .
C21 H21B 0.9600 .
C21 H21C 0.9600 .
C2 C3 1.337(5) .
C2 C1 1.522(5) .
C5 C6 1.320(5) .
C5 C4 1.473(6) .
C5 C9 1.514(6) .
C3 C4 1.475(5) .
C3 C8 1.499(5) .
C26 C25 1.373(6) .
C26 C27 1.503(6) .
C12 C11 1.380(6) .
C4 N2 1.282(5) .
C1 C6 1.486(5) .
C1 C7 1.525(5) .
C6 H6 0.9300 .
C15 C16 1.487(6) .
C19 C18 1.460(7) .
C7 H7A 0.9600 .
C7 H7B 0.9600 .
C7 H7C 0.9600 .
C10 C11 1.401(5) .
C10 C14 1.508(6) .
C8 H8A 0.9600 .
C8 H8B 0.9600 .
C8 H8C 0.9600 .
C14 H14A 0.9600 .
C14 H14B 0.9600 .
C14 H14C 0.9600 .
C24 C25 1.396(6) .
C24 C28 1.512(6) .
C25 H25 0.9300 .
C18 N4 1.277(6) .
C18 C17 1.482(7) .
C11 H11 0.9300 .
C16 C17 1.324(6) .
C16 H16 0.9300 .
C28 H28A 0.9600 .
C28 H28B 0.9600 .
C28 H28C 0.9600 .
N4 H4 0.7500 .
C9 H9A 0.9600 .
C9 H9B 0.9600 .
C9 H9C 0.9600 .
C17 C22 1.509(7) .
N2 H2A 0.95(2) .
C27 H27A 0.9600 .
C27 H27B 0.9600 .
C27 H27C 0.9600 .
C22 H22A 0.9600 .
C22 H22B 0.9600 .
C22 H22C 0.9600 .

loop_
_geom_torsion_atom_site_label_1
_geom_torsion_atom_site_label_2
_geom_torsion_atom_site_label_3
_geom_torsion_atom_site_label_4
_geom_torsion
_geom_torsion_site_symmetry_1
_geom_torsion_site_symmetry_4
O4 Cu1 O3 C15 42.0(3) . .
N3 Cu1 O3 C15 -77.6(4) . .
O3 Cu1 O3 C15 -133.0(2) 2 .
O1 Cu1 O3 C15 144.8(3) . .
Cu1 Cu1 O3 C15 -122.3(3) 2 .
O4 Cu1 O3 Cu1 164.31(11) . 2
N3 Cu1 O3 Cu1 44.7(3) . 2
O3 Cu1 O3 Cu1 -10.72(13) 2 2
O1 Cu1 O3 Cu1 -92.92(9) . 2
O4 Cu1 O3 Cu2 -95.35(11) . .
N3 Cu1 O3 Cu2 145.0(3) . .
O3 Cu1 O3 Cu2 89.63(8) 2 .
O1 Cu1 O3 Cu2 7.42(8) . .
Cu1 Cu1 O3 Cu2 100.34(10) 2 .
O2 Cu2 O3 C15 31.9(2) . .
N1 Cu2 O3 C15 -70.9(2) . .
O1 Cu2 O3 C15 -150.4(2) . .
O1 Cu2 O3 C15 126.6(2) 2 .
Cu2 Cu2 O3 C15 167.6(2) 2 .
O2 Cu2 O3 Cu1 -87.76(11) . 2
N1 Cu2 O3 Cu1 169.44(10) . 2
O1 Cu2 O3 Cu1 89.92(9) . 2
O1 Cu2 O3 Cu1 6.97(9) 2 2
Cu2 Cu2 O3 Cu1 48.00(7) 2 2
O2 Cu2 O3 Cu1 173.60(10) . .
N1 Cu2 O3 Cu1 70.81(13) . .
O1 Cu2 O3 Cu1 -8.72(9) . .
O1 Cu2 O3 Cu1 -91.66(9) 2 .
Cu2 Cu2 O3 Cu1 -50.64(7) 2 .
O2 Cu2 O1 C1 -70.0(11) . .
N1 Cu2 O1 C1 17.1(2) . .
O1 Cu2 O1 C1 -143.35(18) 2 .
O3 Cu2 O1 C1 135.1(2) . .
Cu2 Cu2 O1 C1 -132.8(2) 2 .
O2 Cu2 O1 Cu2 62.8(11) . 2
N1 Cu2 O1 Cu2 149.88(12) . 2
O1 Cu2 O1 Cu2 -10.57(13) 2 2
O3 Cu2 O1 Cu2 -92.14(9) . 2
O2 Cu2 O1 Cu1 162.5(11) . .
N1 Cu2 O1 Cu1 -110.46(11) . .
O1 Cu2 O1 Cu1 89.09(8) 2 .
O3 Cu2 O1 Cu1 7.53(8) . .
Cu2 Cu2 O1 Cu1 99.67(10) 2 .
O4 Cu1 O1 C1 -32.9(2) . .
N3 Cu1 O1 C1 69.2(2) . .
O3 Cu1 O1 C1 148.9(2) 2 .
O3 Cu1 O1 C1 -128.1(2) . .
Cu1 Cu1 O1 C1 -169.3(2) 2 .
O4 Cu1 O1 Cu2 86.43(11) . .
N3 Cu1 O1 Cu2 -171.42(11) . .
O3 Cu1 O1 Cu2 -91.73(9) 2 .
O3 Cu1 O1 Cu2 -8.75(9) . .
Cu1 Cu1 O1 Cu2 -49.95(7) 2 .
O4 Cu1 O1 Cu2 -174.89(10) . 2
N3 Cu1 O1 Cu2 -72.74(13) . 2
O3 Cu1 O1 Cu2 6.95(9) 2 2
O3 Cu1 O1 Cu2 89.93(9) . 2
Cu1 Cu1 O1 Cu2 48.72(7) 2 2
N3 Cu1 O4 C26 14.3(3) . .
O3 Cu1 O4 C26 -68.9(12) 2 .
O3 Cu1 O4 C26 -145.3(3) . .
O1 Cu1 O4 C26 132.1(3) . .
Cu1 Cu1 O4 C26 -130.5(3) 2 .
O2 Cu2 N1 C10 19.5(3) . .
O1 Cu2 N1 C10 -155.2(3) . .
O1 Cu2 N1 C10 -100.3(4) 2 .
O3 Cu2 N1 C10 126.9(3) . .
Cu2 Cu2 N1 C10 -132.4(3) 2 .
O2 Cu2 N1 C2 -174.0(2) . .
O1 Cu2 N1 C2 11.4(2) . .
O1 Cu2 N1 C2 66.3(4) 2 .
O3 Cu2 N1 C2 -66.5(2) . .
Cu2 Cu2 N1 C2 34.1(3) 2 .
O4 Cu1 N3 C24 -20.5(3) . .
O3 Cu1 N3 C24 154.4(3) 2 .
O3 Cu1 N3 C24 99.5(4) . .
O1 Cu1 N3 C24 -128.1(3) . .
Cu1 Cu1 N3 C24 131.9(3) 2 .
O4 Cu1 N3 C20 173.1(3) . 2
O3 Cu1 N3 C20 -11.9(2) 2 2
O3 Cu1 N3 C20 -66.8(4) . 2
O1 Cu1 N3 C20 65.6(3) . 2
Cu1 Cu1 N3 C20 -34.4(3) 2 2
N1 Cu2 O2 C12 -12.6(3) . .
O1 Cu2 O2 C12 73.9(12) . .
O1 Cu2 O2 C12 146.7(3) 2 .
O3 Cu2 O2 C12 -131.5(3) . .
Cu2 Cu2 O2 C12 131.8(3) 2 .
C10 N1 C2 C3 -57.6(6) . .
Cu2 N1 C2 C3 136.1(3) . .
C10 N1 C2 C1 129.8(4) . .
Cu2 N1 C2 C1 -36.5(3) . .
N1 C2 C3 C4 -176.6(4) . .
C1 C2 C3 C4 -4.9(6) . .
N1 C2 C3 C8 -1.7(6) . .
C1 C2 C3 C8 170.0(4) . .
Cu1 O4 C26 C25 -5.8(6) . .
Cu1 O4 C26 C27 172.7(3) . .
Cu2 O2 C12 C11 4.5(6) . .
Cu2 O2 C12 C13 -173.8(3) . .
C6 C5 C4 N2 172.7(5) . .
C9 C5 C4 N2 -10.0(7) . .
C6 C5 C4 C3 -9.2(6) . .
C9 C5 C4 C3 168.1(4) . .
C2 C3 C4 N2 -169.4(5) . .
C8 C3 C4 N2 15.3(7) . .
C2 C3 C4 C5 12.5(6) . .
C8 C3 C4 C5 -162.9(4) . .
Cu2 O1 C1 C6 -159.6(2) . .
Cu2 O1 C1 C6 84.9(3) 2 .
Cu1 O1 C1 C6 -46.0(3) . .
Cu2 O1 C1 C2 -39.0(3) . .
Cu2 O1 C1 C2 -154.5(2) 2 .
Cu1 O1 C1 C2 74.6(3) . .
Cu2 O1 C1 C7 79.1(3) . .
Cu2 O1 C1 C7 -36.4(4) 2 .
Cu1 O1 C1 C7 -167.3(2) . .
C3 C2 C1 O1 -123.2(4) . .
N1 C2 C1 O1 49.6(4) . .
C3 C2 C1 C6 -5.4(5) . .
N1 C2 C1 C6 167.5(3) . .
C3 C2 C1 C7 118.4(4) . .
N1 C2 C1 C7 -68.7(4) . .
C4 C5 C6 C1 -1.9(6) . .
C9 C5 C6 C1 -179.0(4) . .
O1 C1 C6 C5 124.7(4) . .
C2 C1 C6 C5 9.0(5) . .
C7 C1 C6 C5 -114.3(4) . .
Cu1 O3 C15 C16 159.0(2) 2 .
Cu1 O3 C15 C16 -84.2(3) . .
Cu2 O3 C15 C16 45.0(3) . .
Cu1 O3 C15 C20 37.0(3) 2 .
Cu1 O3 C15 C20 153.8(2) . .
Cu2 O3 C15 C20 -77.0(3) . .
Cu1 O3 C15 C21 -80.2(3) 2 .
Cu1 O3 C15 C21 36.6(4) . .
Cu2 O3 C15 C21 165.8(2) . .
C19 C20 C15 O3 124.9(4) . .
N3 C20 C15 O3 -48.5(4) 2 .
C19 C20 C15 C16 5.7(6) . .
N3 C20 C15 C16 -167.7(3) 2 .
C19 C20 C15 C21 -118.2(5) . .
N3 C20 C15 C21 68.4(4) 2 .
N3 C20 C19 C18 177.5(4) 2 .
C15 C20 C19 C18 5.1(7) . .
N3 C20 C19 C23 0.8(7) 2 .
C15 C20 C19 C23 -171.6(4) . .
C2 N1 C10 C11 177.4(4) . .
Cu2 N1 C10 C11 -18.1(5) . .
C2 N1 C10 C14 -6.2(6) . .
Cu2 N1 C10 C14 158.3(3) . .
C20 N3 C24 C25 -177.6(4) 2 .
Cu1 N3 C24 C25 18.3(5) . .
C20 N3 C24 C28 6.5(6) 2 .
Cu1 N3 C24 C28 -157.6(3) . .
O4 C26 C25 C24 -2.8(8) . .
C27 C26 C25 C24 178.8(4) . .
N3 C24 C25 C26 -4.2(7) . .
C28 C24 C25 C26 171.8(4) . .
C20 C19 C18 N4 167.7(6) . .
C23 C19 C18 N4 -15.4(8) . .
C20 C19 C18 C17 -12.8(8) . .
C23 C19 C18 C17 164.2(5) . .
O2 C12 C11 C10 2.6(8) . .
C13 C12 C11 C10 -179.2(5) . .
N1 C10 C11 C12 5.1(7) . .
C14 C10 C11 C12 -171.5(4) . .
O3 C15 C16 C17 -126.4(4) . .
C20 C15 C16 C17 -9.8(6) . .
C21 C15 C16 C17 113.6(5) . .
C15 C16 C17 C18 2.6(7) . .
C15 C16 C17 C22 -179.5(5) . .
N4 C18 C17 C16 -171.5(6) . .
C19 C18 C17 C16 9.0(8) . .
N4 C18 C17 C22 10.5(9) . .
C19 C18 C17 C22 -169.0(5) . .
